data_7051515
loop_
_publ_author_name
'Katritzky, Alan R.'
'Yang, Hongfang'
'Zhang, Dazhi'
'Kirichenko, Kostyantyn'
'Smiglak, Marcin'
'Holbrey, John D.'
'Reichert, W. Matthew'
'Rogers, Robin D.'

_publ_section_title
;
 Strategies toward the design of energetic ionic liquids: nitro- and
 nitrile-substituted N,N&#x2032;-dialkylimidazolium salts
;
_journal_issue 3
_journal_name_full 'New Journal of Chemistry'
_journal_page_first 349
_journal_paper_doi 10.1039/b509260d
_journal_volume 30
_journal_year 2006
_chemical_formula_sum 'C8 H10 N4 O4 S'
_chemical_formula_weight 258.26
_chemical_name_common '1,3-dimethyl-4,5-dicyanoimidazolium methylsulfate'
_chemical_name_systematic
;
?
;
_space_group_IT_number 4
_symmetry_cell_setting monoclinic
_symmetry_space_group_name_Hall 'P 2yb'
_symmetry_space_group_name_H-M 'P 1 21 1'
_atom_sites_solution_hydrogens geom
_atom_sites_solution_primary direct
_atom_sites_solution_secondary difmap
_audit_creation_method SHELXL-97
_cell_angle_alpha 90.00
_cell_angle_beta 111.568(3)
_cell_angle_gamma 90.00
_cell_formula_units_Z 2
_cell_length_a 8.4703(14)
_cell_length_b 7.9000(13)
_cell_length_c 8.9145(15)
_cell_measurement_reflns_used 822
_cell_measurement_temperature 173(2)
_cell_measurement_theta_max 23.28
_cell_measurement_theta_min 2.59
_cell_volume 554.75(16)
_computing_cell_refinement 'Bruker SMART'
_computing_data_collection 'Bruker SMART'
_computing_data_reduction 'Bruker SAINT'
_computing_molecular_graphics 'Bruker SHELXTL'
_computing_publication_material 'Bruker SHELXTL'
_computing_structure_refinement 'SHELXL-97 (Sheldrick, 1997)'
_computing_structure_solution 'SHELXS-97 (Sheldrick, 1990)'
_diffrn_ambient_temperature 173(2)
_diffrn_measured_fraction_theta_full 0.999
_diffrn_measured_fraction_theta_max 0.999
_diffrn_measurement_device_type 'CCD area detector'
_diffrn_measurement_method 'phi and omega scans'
_diffrn_radiation_monochromator graphite
_diffrn_radiation_source 'fine-focus sealed tube'
_diffrn_radiation_type MoK\a
_diffrn_radiation_wavelength 0.71073
_diffrn_reflns_av_R_equivalents 0.0151
_diffrn_reflns_av_sigmaI/netI 0.0266
_diffrn_reflns_limit_h_max 9
_diffrn_reflns_limit_h_min -9
_diffrn_reflns_limit_k_max 8
_diffrn_reflns_limit_k_min -8
_diffrn_reflns_limit_l_max 9
_diffrn_reflns_limit_l_min -6
_diffrn_reflns_number 2579
_diffrn_reflns_theta_full 23.29
_diffrn_reflns_theta_max 23.29
_diffrn_reflns_theta_min 2.46
_exptl_absorpt_coefficient_mu 0.302
_exptl_absorpt_correction_T_max 1.0000
_exptl_absorpt_correction_T_min 0.8358
_exptl_absorpt_correction_type sphere
_exptl_crystal_colour colorless
_exptl_crystal_density_diffrn 1.546
_exptl_crystal_density_meas 0
_exptl_crystal_density_method 'not measured'
_exptl_crystal_description platelet
_exptl_crystal_F_000 268
_exptl_crystal_size_max 0.66
_exptl_crystal_size_mid 0.42
_exptl_crystal_size_min 0.12
_refine_diff_density_max 0.346
_refine_diff_density_min -0.274
_refine_diff_density_rms 0.049
_refine_ls_abs_structure_details 'Flack H D (1983), Acta Cryst. A39, 876-881'
_refine_ls_abs_structure_Flack 0.21(11)
_refine_ls_extinction_method none
_refine_ls_goodness_of_fit_ref 1.087
_refine_ls_hydrogen_treatment mixed
_refine_ls_matrix_type fullcycle
_refine_ls_number_parameters 209
_refine_ls_number_reflns 1552
_refine_ls_number_restraints 1
_refine_ls_restrained_S_all 1.087
_refine_ls_R_factor_all 0.0379
_refine_ls_R_factor_gt 0.0340
_refine_ls_shift/su_max 0.023
_refine_ls_shift/su_mean 0.002
_refine_ls_structure_factor_coef Fsqd
_refine_ls_weighting_details 'calc w=1/[\s^2^(Fo^2^)+(0.0717P)^2^+0.0628P] where P=(Fo^2^+2Fc^2^)/3'
_refine_ls_weighting_scheme calc
_refine_ls_wR_factor_gt 0.0965
_refine_ls_wR_factor_ref 0.0986
_reflns_number_gt 1438
_reflns_number_total 1552
_reflns_threshold_expression >2sigma(I)
_cod_data_source_file b509260d.txt
_cod_data_source_block 13b
_cod_depositor_comments
;
The following automatic conversions were performed:
'_symmetry_cell_setting' value 'Monoclinic' changed to 'monoclinic'
according to '/home/saulius/struct/CIF-dictionaries/cif_core.dic'
dictionary named 'cif_core.dic' version 2.4.1 from 2010-06-29.

Automatic conversion script
Id: cif_fix_enum 1527 2010-12-29 10:47:43Z saulius 
;
_cod_original_sg_symbol_H-M P2(1)
_cod_database_code 7051515

loop_
_symmetry_equiv_pos_as_xyz
'x, y, z'
'-x, y+1/2, -z'

loop_
_atom_site_label
_atom_site_type_symbol
_atom_site_fract_x
_atom_site_fract_y
_atom_site_fract_z
_atom_site_U_iso_or_equiv
_atom_site_adp_type
_atom_site_occupancy
_atom_site_symmetry_multiplicity
_atom_site_calc_flag
_atom_site_refinement_flags
_atom_site_disorder_assembly
_atom_site_disorder_group
S1 S 0.26141(8) 1.37136(11) 0.35585(9) 0.0307(3) Uani 1 1 d . . .
O1 O 0.3120(6) 1.5210(6) 0.4298(6) 0.0348(12) Uani 0.50 1 d P A 1
O2 O 0.2197(7) 1.2348(6) 0.4506(6) 0.0382(13) Uani 0.50 1 d P A 1
O3 O 0.4300(6) 1.2779(6) 0.3394(6) 0.0329(12) Uani 0.50 1 d P A 1
O1A O 0.2200(6) 1.5283(7) 0.4345(6) 0.0339(12) Uani 0.50 1 d P A 2
O2A O 0.3303(7) 1.2451(6) 0.4715(6) 0.0370(13) Uani 0.50 1 d P A 2
O3A O 0.4213(6) 1.4594(6) 0.3223(5) 0.0265(10) Uani 0.50 1 d P A 2
O4 O 0.1395(3) 1.3553(5) 0.1968(3) 0.0516(8) Uani 1 1 d . A .
N1 N 0.1415(3) 0.8615(4) 0.3195(3) 0.0236(6) Uani 1 1 d . . .
N3 N 0.3299(3) 0.8523(4) 0.2099(3) 0.0226(6) Uani 1 1 d . . .
N4 N 0.2039(5) 0.6009(5) -0.1347(5) 0.0505(11) Uani 1 1 d . . .
N5 N -0.2140(5) 0.6174(5) 0.1078(4) 0.0391(9) Uani 1 1 d . . .
C2 C 0.2965(4) 0.9100(4) 0.3335(4) 0.0225(8) Uani 1 1 d . . .
H2A H 0.376(4) 0.982(4) 0.418(4) 0.008(7) Uiso 1 1 d . . .
C4 C 0.1918(4) 0.7600(4) 0.1118(4) 0.0245(8) Uani 1 1 d . . .
C5 C 0.0746(4) 0.7653(4) 0.1817(4) 0.0231(7) Uani 1 1 d . . .
C6 C 0.0653(6) 0.8886(8) 0.4412(5) 0.0395(10) Uani 1 1 d . . .
H6A H -0.032(5) 0.909(5) 0.395(5) 0.040(13) Uiso 1 1 d . . .
H6B H 0.114(6) 0.805(6) 0.520(6) 0.055(15) Uiso 1 1 d . . .
H6C H 0.138(8) 0.986(10) 0.495(8) 0.11(2) Uiso 1 1 d . . .
C7 C 0.4892(4) 0.8792(8) 0.1823(5) 0.0386(9) Uani 1 1 d . . .
H7A H 0.564(5) 0.938(5) 0.265(5) 0.037(11) Uiso 1 1 d . . .
H7B H 0.534(7) 0.767(7) 0.175(6) 0.070(16) Uiso 1 1 d . . .
H7C H 0.462(5) 0.936(5) 0.080(6) 0.045(12) Uiso 1 1 d . . .
C8 C 0.1938(4) 0.6727(5) -0.0277(4) 0.0324(8) Uani 1 1 d . . .
C9 C -0.0871(5) 0.6837(5) 0.1371(4) 0.0310(8) Uani 1 1 d . . .
C10 C 0.5035(4) 1.3554(8) 0.2468(4) 0.0468(10) Uani 1 1 d . . .

loop_
_atom_site_aniso_label
_atom_site_aniso_U_11
_atom_site_aniso_U_22
_atom_site_aniso_U_33
_atom_site_aniso_U_23
_atom_site_aniso_U_13
_atom_site_aniso_U_12
S1 0.0247(4) 0.0367(5) 0.0316(5) 0.0034(5) 0.0114(3) 0.0013(5)
O1 0.039(3) 0.026(3) 0.036(3) -0.008(2) 0.010(3) -0.002(2)
O2 0.053(3) 0.027(3) 0.050(3) 0.001(2) 0.037(3) 0.006(3)
O3 0.037(3) 0.030(3) 0.038(3) 0.007(2) 0.021(2) 0.002(2)
O1A 0.041(3) 0.028(3) 0.041(3) 0.008(2) 0.024(3) 0.012(2)
O2A 0.051(3) 0.020(3) 0.048(3) 0.005(2) 0.029(3) 0.003(2)
O3A 0.023(2) 0.027(2) 0.029(3) 0.000(2) 0.008(2) -0.005(2)
O4 0.0269(12) 0.075(2) 0.0451(14) -0.0212(19) 0.0044(11) -0.005(2)
N1 0.0240(12) 0.0254(14) 0.0210(12) 0.0027(15) 0.0078(10) 0.0048(17)
N3 0.0196(12) 0.0235(14) 0.0235(13) 0.0003(14) 0.0064(10) -0.0051(15)
N4 0.038(2) 0.072(3) 0.041(2) -0.024(2) 0.0142(18) 0.0068(19)
N5 0.0242(19) 0.045(2) 0.046(2) -0.0010(17) 0.0104(17) -0.0082(16)
C2 0.0236(17) 0.018(2) 0.0225(18) 0.0028(14) 0.0049(14) 0.0013(13)
C4 0.0225(17) 0.0271(18) 0.0237(17) -0.0007(16) 0.0082(15) 0.0034(15)
C5 0.0207(17) 0.0224(16) 0.0243(17) 0.0058(16) 0.0062(14) 0.0000(15)
C6 0.030(2) 0.064(3) 0.027(2) 0.005(2) 0.0120(17) 0.009(3)
C7 0.0219(16) 0.064(3) 0.033(2) -0.005(3) 0.0127(15) -0.008(2)
C8 0.0191(17) 0.041(2) 0.033(2) -0.0028(19) 0.0057(15) 0.0055(16)
C9 0.027(2) 0.034(2) 0.0299(19) -0.0011(16) 0.0079(15) 0.0022(18)
C10 0.0355(18) 0.069(3) 0.042(2) -0.015(3) 0.0209(16) -0.012(3)

loop_
_atom_type_symbol
_atom_type_description
_atom_type_scat_dispersion_real
_atom_type_scat_dispersion_imag
_atom_type_scat_source
C C 0.0033 0.0016 'International Tables Vol C Tables 4.2.6.8 and 6.1.1.4'
H H 0.0000 0.0000 'International Tables Vol C Tables 4.2.6.8 and 6.1.1.4'
N N 0.0061 0.0033 'International Tables Vol C Tables 4.2.6.8 and 6.1.1.4'
O O 0.0106 0.0060 'International Tables Vol C Tables 4.2.6.8 and 6.1.1.4'
S S 0.1246 0.1234 'International Tables Vol C Tables 4.2.6.8 and 6.1.1.4'

loop_
_geom_angle_atom_site_label_1
_geom_angle_atom_site_label_2
_geom_angle_atom_site_label_3
_geom_angle
_geom_angle_site_symmetry_1
_geom_angle_site_symmetry_3
_geom_angle_publ_flag
O1 S1 O2A 107.1(2) . . ?
O1 S1 O4 123.5(3) . . ?
O2A S1 O4 128.7(3) . . ?
O1 S1 O2 117.2(3) . . ?
O2A S1 O2 35.7(2) . . ?
O4 S1 O2 105.3(3) . . ?
O1 S1 O1A 31.4(2) . . ?
O2A S1 O1A 110.2(3) . . ?
O4 S1 O1A 109.0(2) . . ?
O2 S1 O1A 100.70(19) . . ?
O1 S1 O3A 65.3(2) . . ?
O2A S1 O3A 106.7(3) . . ?
O4 S1 O3A 101.6(2) . . ?
O2 S1 O3A 142.3(2) . . ?
O1A S1 O3A 94.8(2) . . ?
O1 S1 O3 107.8(3) . . ?
O2A S1 O3 67.0(2) . . ?
O4 S1 O3 101.8(2) . . ?
O2 S1 O3 96.8(3) . . ?
O1A S1 O3 138.69(19) . . ?
O3A S1 O3 51.69(16) . . ?
C10 O3 S1 117.2(4) . . ?
C10 O3A S1 115.3(3) . . ?
C2 N1 C5 108.2(2) . . ?
C2 N1 C6 125.2(3) . . ?
C5 N1 C6 126.2(3) . . ?
C2 N3 C4 108.7(2) . . ?
C2 N3 C7 125.6(3) . . ?
C4 N3 C7 125.7(3) . . ?
N3 C2 N1 109.3(3) . . ?
C5 C4 N3 106.6(3) . . ?
C5 C4 C8 131.4(3) . . ?
N3 C4 C8 121.9(3) . . ?
C4 C5 N1 107.3(3) . . ?
C4 C5 C9 130.3(3) . . ?
N1 C5 C9 122.3(3) . . ?
N4 C8 C4 176.4(4) . . ?
N5 C9 C5 177.3(4) . . ?
O3 C10 O3A 63.2(3) . . ?

loop_
_geom_bond_atom_site_label_1
_geom_bond_atom_site_label_2
_geom_bond_distance
_geom_bond_site_symmetry_2
_geom_bond_publ_flag
S1 O1 1.345(5) . ?
S1 O2A 1.399(5) . ?
S1 O4 1.420(3) . ?
S1 O2 1.490(5) . ?
S1 O1A 1.527(5) . ?
S1 O3A 1.645(4) . ?
S1 O3 1.661(5) . ?
O3 C10 1.350(6) . ?
O3A C10 1.399(6) . ?
N1 C2 1.329(4) . ?
N1 C5 1.377(4) . ?
N1 C6 1.468(4) . ?
N3 C2 1.315(4) . ?
N3 C4 1.383(4) . ?
N3 C7 1.474(4) . ?
N4 C8 1.140(5) . ?
N5 C9 1.137(5) . ?
C4 C5 1.353(4) . ?
C4 C8 1.427(5) . ?
C5 C9 1.432(5) . ?

loop_
_geom_hbond_atom_site_label_D
_geom_hbond_atom_site_label_H
_geom_hbond_atom_site_label_A
_geom_hbond_distance_DH
_geom_hbond_distance_HA
_geom_hbond_distance_DA
_geom_hbond_angle_DHA
_geom_hbond_site_symmetry_A
C2 H2A O2A 0.98(3) 2.20(3) 2.888(6) 126(2) .
C2 H2A O1 0.98(3) 2.51(3) 3.328(6) 141(2) 2_646
C2 H2A O3 0.98(3) 2.53(3) 3.112(6) 118(2) .
C2 H2A O3A 0.98(3) 2.33(3) 3.144(6) 140(2) 2_646
C2 H2A O2 0.98(3) 2.47(3) 2.931(6) 108.2(19) .
C6 H6C O2 0.99(7) 2.17(8) 3.019(8) 143(6) .
C6 H6A N4 0.79(4) 2.70(4) 3.301(7) 134(4) 2
C7 H7A O1 0.91(4) 2.61(4) 3.430(7) 150(3) 2_646
C7 H7C N5 0.96(5) 2.59(4) 3.351(6) 136(3) 2
C7 H7B N5 0.97(6) 2.69(6) 3.502(6) 141(4) 1_655
C2 H2A O2A 0.98(3) 2.20(3) 2.888(6) 126(2) .
C6 H6B O1A 0.94(5) 2.59(5) 3.144(8) 118(4) 1_545
C7 H7A O2A 0.91(4) 2.67(4) 3.084(7) 109(3) 2_646
C6 H6C O2A 0.99(7) 2.67(7) 3.549(8) 147(5) .
